data_2240846
loop_
_publ_author_name
'Purandara, H.'
'Foro, Sabine'
'Gowda, B. Thimme'

_publ_section_title
;
 Crystal structure of
 (<i>E</i>)-<i>N</i>-{2-[2-(2-chlorobenzylidene)hydrazin-1-yl]-2-oxoethyl}-4-methylbenzamide
 monohydrate
;
_journal_coeditor_code SU5148
_journal_issue 7
_journal_name_full 'Acta Crystallographica Section E'
_journal_page_first 795
_journal_page_last 798
_journal_paper_doi 10.1107/S2056989015011147
_journal_volume 71
_journal_year 2015
_chemical_formula_iupac 'C17 H16 Cl N3 O2, H2 O'
_chemical_formula_moiety 'C17 H16 Cl N3 O2, H2 O'
_chemical_formula_sum 'C17 H18 Cl N3 O3'
_chemical_formula_weight 347.79
_chemical_name_systematic
'(<i>E</i>)-<i>N</i>-{2-[2-(2-Chlorobenzylidene)hydrazin-1-yl]-2-oxoethyl}-4-methylbenzamide monohydrate'
_space_group_IT_number 2
_symmetry_cell_setting triclinic
_symmetry_space_group_name_Hall '-P 1'
_symmetry_space_group_name_H-M 'P -1'
_atom_sites_solution_hydrogens geom
_atom_sites_solution_primary direct
_atom_sites_solution_secondary difmap
_audit_creation_method SHELXL-97
_cell_angle_alpha 95.049(8)
_cell_angle_beta 100.324(9)
_cell_angle_gamma 102.870(9)
_cell_formula_units_Z 2
_cell_length_a 6.9729(7)
_cell_length_b 10.6420(10)
_cell_length_c 11.8790(10)
_cell_measurement_reflns_used 3287
_cell_measurement_temperature 293(2)
_cell_measurement_theta_max 27.66
_cell_measurement_theta_min 3.05
_cell_volume 837.88(14)
_computing_cell_refinement
;
CrysAlis CCD (Oxford Diffraction, 2009)
;
_computing_data_collection
;
CrysAlis CCD (Oxford Diffraction, 2009)
;
_computing_data_reduction
;
CrysAlis RED (Oxford Diffraction, 2009)
;
_computing_molecular_graphics
;
PLATON (Spek, 2009)
;
_computing_publication_material
;
SHELXL97 (Sheldrick, 2008) and PLATON (Spek, 2009)
;
_computing_structure_refinement
;
SHELXL97 (Sheldrick, 2008)
;
_computing_structure_solution
;
SHELXS97 (Sheldrick, 2008)
;
_diffrn_ambient_temperature 293(2)
_diffrn_measured_fraction_theta_full 0.988
_diffrn_measured_fraction_theta_max 0.988
_diffrn_measurement_device_type
;
Oxford Diffraction Xcalibur single crystal X-ray diffractometer
with a Sapphire CCD detector
;
_diffrn_measurement_method
;
Rotation method data acquisition using omega scans
;
_diffrn_radiation_monochromator graphite
_diffrn_radiation_source 'fine-focus sealed tube'
_diffrn_radiation_type MoK\a
_diffrn_radiation_wavelength 0.71073
_diffrn_reflns_av_R_equivalents 0.0088
_diffrn_reflns_av_sigmaI/netI 0.0113
_diffrn_reflns_limit_h_max 8
_diffrn_reflns_limit_h_min -7
_diffrn_reflns_limit_k_max 13
_diffrn_reflns_limit_k_min -12
_diffrn_reflns_limit_l_max 11
_diffrn_reflns_limit_l_min -14
_diffrn_reflns_number 5538
_diffrn_reflns_theta_full 26.36
_diffrn_reflns_theta_max 26.36
_diffrn_reflns_theta_min 3.06
_diffrn_standards_decay_% 0
_diffrn_standards_number 0
_exptl_absorpt_coefficient_mu 0.248
_exptl_absorpt_correction_T_max 0.9247
_exptl_absorpt_correction_T_min 0.8858
_exptl_absorpt_correction_type multi-scan
_exptl_absorpt_process_details
;
(CrysAlis RED; Oxford Diffraction, 2009)
;
_exptl_crystal_colour colourless
_exptl_crystal_density_diffrn 1.379
_exptl_crystal_density_method 'not measured'
_exptl_crystal_description prism
_exptl_crystal_F_000 364
_exptl_crystal_size_max 0.50
_exptl_crystal_size_mid 0.40
_exptl_crystal_size_min 0.32
_refine_diff_density_max 0.240
_refine_diff_density_min -0.327
_refine_ls_extinction_method none
_refine_ls_goodness_of_fit_ref 1.044
_refine_ls_hydrogen_treatment mixed
_refine_ls_matrix_type full
_refine_ls_number_parameters 230
_refine_ls_number_reflns 3393
_refine_ls_number_restraints 4
_refine_ls_restrained_S_all 1.044
_refine_ls_R_factor_all 0.0494
_refine_ls_R_factor_gt 0.0393
_refine_ls_shift/su_max 0.000
_refine_ls_shift/su_mean 0.000
_refine_ls_structure_factor_coef Fsqd
_refine_ls_weighting_details 'calc w=1/[\s^2^(Fo^2^)+(0.0396P)^2^+0.4048P] where P=(Fo^2^+2Fc^2^)/3'
_refine_ls_weighting_scheme calc
_refine_ls_wR_factor_gt 0.0954
_refine_ls_wR_factor_ref 0.1033
_reflns_number_gt 2829
_reflns_number_total 3393
_reflns_threshold_expression I>2sigma(I)
_cod_data_source_file su5148sup1.cif
_cod_data_source_block I
_cod_database_code 2240846

loop_
_symmetry_equiv_pos_as_xyz
'x, y, z'
'-x, -y, -z'

loop_
_atom_site_type_symbol
_atom_site_label
_atom_site_fract_x
_atom_site_fract_y
_atom_site_fract_z
_atom_site_U_iso_or_equiv
_atom_site_adp_type
_atom_site_calc_flag
_atom_site_refinement_flags
_atom_site_occupancy
_atom_site_symmetry_multiplicity
Cl Cl1 0.60321(11) 0.19118(5) 0.47068(5) 0.0724(2) Uani d . 1 1
O O1 0.62994(17) 0.78208(12) -0.04768(11) 0.0451(3) Uani d . 1 1
O O2 0.7257(2) 0.49520(12) -0.03656(10) 0.0499(3) Uani d . 1 1
N N1 0.9290(2) 0.75016(14) 0.03466(12) 0.0417(3) Uani d D 1 1
H H1N 1.054(2) 0.766(2) 0.0404(17) 0.050 Uiso d D 1 1
N N2 0.6958(2) 0.45136(14) 0.14178(11) 0.0395(3) Uani d D 1 1
H H2N 0.617(3) 0.3748(16) 0.1142(16) 0.047 Uiso d D 1 1
N N3 0.7330(2) 0.49621(14) 0.25783(11) 0.0365(3) Uani d . 1 1
C C1 0.9132(2) 0.87432(15) -0.12558(13) 0.0340(3) Uani d . 1 1
C C2 0.8034(3) 0.93929(18) -0.19759(16) 0.0470(4) Uani d . 1 1
H H2 0.6703 0.9352 -0.1934 0.056 Uiso calc R 1 1
C C3 0.8883(3) 1.0105(2) -0.27602(17) 0.0543(5) Uani d . 1 1
H H3 0.8112 1.0537 -0.3235 0.065 Uiso calc R 1 1
C C4 1.0838(3) 1.01864(17) -0.28502(15) 0.0471(4) Uani d . 1 1
C C5 1.1929(3) 0.9537(2) -0.21334(17) 0.0551(5) Uani d . 1 1
H H5 1.3259 0.9581 -0.2179 0.066 Uiso calc R 1 1
C C6 1.1104(3) 0.8822(2) -0.13474(17) 0.0503(5) Uani d . 1 1
H H6 1.1879 0.8390 -0.0876 0.060 Uiso calc R 1 1
C C7 0.8130(2) 0.79820(15) -0.04311(13) 0.0349(3) Uani d . 1 1
C C8 0.8517(3) 0.67330(17) 0.11810(14) 0.0418(4) Uani d . 1 1
H H8A 0.7536 0.7113 0.1479 0.050 Uiso calc R 1 1
H H8B 0.9608 0.6755 0.1822 0.050 Uiso calc R 1 1
C C9 0.7542(2) 0.53317(16) 0.06684(13) 0.0365(4) Uani d . 1 1
C C10 0.6807(2) 0.41135(17) 0.32262(14) 0.0383(4) Uani d . 1 1
H H10 0.6205 0.3256 0.2906 0.046 Uiso calc R 1 1
C C11 0.7154(2) 0.44844(17) 0.44785(13) 0.0365(4) Uani d . 1 1
C C12 0.6834(3) 0.35608(18) 0.52341(15) 0.0426(4) Uani d . 1 1
C C13 0.7134(3) 0.3916(2) 0.64139(15) 0.0517(5) Uani d . 1 1
H H13 0.6894 0.3284 0.6899 0.062 Uiso calc R 1 1
C C14 0.7787(3) 0.5207(2) 0.68642(16) 0.0558(5) Uani d . 1 1
H H14 0.7984 0.5451 0.7656 0.067 Uiso calc R 1 1
C C15 0.8151(3) 0.6143(2) 0.61429(16) 0.0539(5) Uani d . 1 1
H H15 0.8613 0.7016 0.6448 0.065 Uiso calc R 1 1
C C16 0.7828(3) 0.57766(19) 0.49659(15) 0.0453(4) Uani d . 1 1
H H16 0.8069 0.6415 0.4487 0.054 Uiso calc R 1 1
C C17 1.1791(4) 1.0976(2) -0.36898(19) 0.0688(6) Uani d . 1 1
H H17A 1.0858 1.1420 -0.4073 0.103 Uiso calc R 1 1
H H17B 1.2140 1.0409 -0.4252 0.103 Uiso calc R 1 1
H H17C 1.2981 1.1602 -0.3279 0.103 Uiso calc R 1 1
O O3 0.3605(2) 0.76894(15) 0.11275(13) 0.0555(4) Uani d D 1 1
H H31 0.452(3) 0.799(3) 0.078(2) 0.083 Uiso d D 1 1
H H32 0.340(4) 0.6869(17) 0.094(2) 0.083 Uiso d D 1 1

loop_
_atom_site_aniso_label
_atom_site_aniso_U_11
_atom_site_aniso_U_22
_atom_site_aniso_U_33
_atom_site_aniso_U_12
_atom_site_aniso_U_13
_atom_site_aniso_U_23
Cl1 0.1083(5) 0.0530(3) 0.0572(3) 0.0101(3) 0.0233(3) 0.0258(2)
O1 0.0388(6) 0.0496(7) 0.0445(7) 0.0007(5) 0.0129(5) 0.0100(5)
O2 0.0698(9) 0.0503(7) 0.0277(6) 0.0064(6) 0.0134(6) 0.0093(5)
N1 0.0383(7) 0.0470(8) 0.0364(7) -0.0009(6) 0.0082(6) 0.0159(6)
N2 0.0474(8) 0.0396(8) 0.0278(7) 0.0010(6) 0.0081(6) 0.0094(6)
N3 0.0372(7) 0.0458(8) 0.0270(6) 0.0077(6) 0.0077(5) 0.0115(6)
C1 0.0395(8) 0.0314(8) 0.0285(7) 0.0016(6) 0.0088(6) 0.0038(6)
C2 0.0442(10) 0.0510(10) 0.0485(10) 0.0116(8) 0.0115(8) 0.0165(8)
C3 0.0641(12) 0.0526(11) 0.0495(11) 0.0152(9) 0.0112(9) 0.0241(9)
C4 0.0656(12) 0.0367(9) 0.0349(9) -0.0020(8) 0.0169(8) 0.0061(7)
C5 0.0463(10) 0.0709(13) 0.0527(11) 0.0093(9) 0.0227(9) 0.0204(10)
C6 0.0454(10) 0.0651(12) 0.0476(10) 0.0167(9) 0.0155(8) 0.0250(9)
C7 0.0384(8) 0.0322(8) 0.0303(8) -0.0005(6) 0.0090(6) 0.0028(6)
C8 0.0467(9) 0.0454(9) 0.0290(8) 0.0003(7) 0.0072(7) 0.0117(7)
C9 0.0379(8) 0.0433(9) 0.0288(8) 0.0075(7) 0.0077(6) 0.0115(7)
C10 0.0424(9) 0.0427(9) 0.0322(8) 0.0093(7) 0.0112(7) 0.0126(7)
C11 0.0328(8) 0.0508(10) 0.0308(8) 0.0137(7) 0.0102(6) 0.0153(7)
C12 0.0396(9) 0.0558(10) 0.0377(9) 0.0141(8) 0.0123(7) 0.0196(8)
C13 0.0470(10) 0.0817(15) 0.0340(9) 0.0208(10) 0.0120(8) 0.0276(9)
C14 0.0490(11) 0.0920(16) 0.0288(9) 0.0226(10) 0.0071(8) 0.0091(9)
C15 0.0540(11) 0.0652(13) 0.0408(10) 0.0157(9) 0.0067(8) 0.0015(9)
C16 0.0478(10) 0.0527(11) 0.0382(9) 0.0135(8) 0.0112(7) 0.0140(8)
C17 0.0966(17) 0.0565(12) 0.0513(12) -0.0029(12) 0.0318(12) 0.0176(10)
O3 0.0576(8) 0.0586(8) 0.0554(8) 0.0145(7) 0.0223(7) 0.0109(7)

loop_
_atom_type_symbol
_atom_type_description
_atom_type_scat_dispersion_real
_atom_type_scat_dispersion_imag
_atom_type_scat_source
C C 0.0033 0.0016 'International Tables Vol C Tables 4.2.6.8 and 6.1.1.4'
H H 0.0000 0.0000 'International Tables Vol C Tables 4.2.6.8 and 6.1.1.4'
Cl Cl 0.1484 0.1585 'International Tables Vol C Tables 4.2.6.8 and 6.1.1.4'
N N 0.0061 0.0033 'International Tables Vol C Tables 4.2.6.8 and 6.1.1.4'
O O 0.0106 0.0060 'International Tables Vol C Tables 4.2.6.8 and 6.1.1.4'

loop_
_geom_angle_atom_site_label_1
_geom_angle_atom_site_label_2
_geom_angle_atom_site_label_3
_geom_angle
C7 N1 C8 122.85(15)
C7 N1 H1N 121.7(14)
C8 N1 H1N 115.4(14)
C9 N2 N3 119.90(14)
C9 N2 H2N 118.6(13)
N3 N2 H2N 120.7(13)
C10 N3 N2 115.65(14)
C2 C1 C6 117.83(15)
C2 C1 C7 118.58(15)
C6 C1 C7 123.59(15)
C1 C2 C3 121.00(17)
C1 C2 H2 119.5
C3 C2 H2 119.5
C4 C3 C2 121.22(18)
C4 C3 H3 119.4
C2 C3 H3 119.4
C3 C4 C5 117.71(16)
C3 C4 C17 121.75(19)
C5 C4 C17 120.53(19)
C4 C5 C6 121.76(18)
C4 C5 H5 119.1
C6 C5 H5 119.1
C5 C6 C1 120.49(17)
C5 C6 H6 119.8
C1 C6 H6 119.8
O1 C7 N1 122.19(14)
O1 C7 C1 120.78(15)
N1 C7 C1 117.03(14)
N1 C8 C9 112.26(14)
N1 C8 H8A 109.2
C9 C8 H8A 109.2
N1 C8 H8B 109.2
C9 C8 H8B 109.2
H8A C8 H8B 107.9
O2 C9 N2 121.16(16)
O2 C9 C8 122.74(14)
N2 C9 C8 116.08(14)
N3 C10 C11 120.13(16)
N3 C10 H10 119.9
C11 C10 H10 119.9
C16 C11 C12 116.92(16)
C16 C11 C10 121.14(15)
C12 C11 C10 121.94(16)
C13 C12 C11 121.76(18)
C13 C12 Cl1 117.92(14)
C11 C12 Cl1 120.32(14)
C14 C13 C12 119.63(17)
C14 C13 H13 120.2
C12 C13 H13 120.2
C13 C14 C15 120.05(17)
C13 C14 H14 120.0
C15 C14 H14 120.0
C14 C15 C16 119.8(2)
C14 C15 H15 120.1
C16 C15 H15 120.1
C15 C16 C11 121.87(17)
C15 C16 H16 119.1
C11 C16 H16 119.1
C4 C17 H17A 109.5
C4 C17 H17B 109.5
H17A C17 H17B 109.5
C4 C17 H17C 109.5
H17A C17 H17C 109.5
H17B C17 H17C 109.5
H31 O3 H32 102(3)

loop_
_geom_bond_atom_site_label_1
_geom_bond_atom_site_label_2
_geom_bond_distance
Cl1 C12 1.740(2)
O1 C7 1.240(2)
O2 C9 1.2251(19)
N1 C7 1.330(2)
N1 C8 1.442(2)
N1 H1N 0.842(15)
N2 C9 1.351(2)
N2 N3 1.3771(18)
N2 H2N 0.873(15)
N3 C10 1.271(2)
C1 C2 1.379(2)
C1 C6 1.383(2)
C1 C7 1.496(2)
C2 C3 1.384(3)
C2 H2 0.9300
C3 C4 1.371(3)
C3 H3 0.9300
C4 C5 1.373(3)
C4 C17 1.510(2)
C5 C6 1.380(2)
C5 H5 0.9300
C6 H6 0.9300
C8 C9 1.516(2)
C8 H8A 0.9700
C8 H8B 0.9700
C10 C11 1.467(2)
C10 H10 0.9300
C11 C16 1.386(3)
C11 C12 1.397(2)
C12 C13 1.385(3)
C13 C14 1.373(3)
C13 H13 0.9300
C14 C15 1.381(3)
C14 H14 0.9300
C15 C16 1.382(3)
C15 H15 0.9300
C16 H16 0.9300
C17 H17A 0.9600
C17 H17B 0.9600
C17 H17C 0.9600
O3 H31 0.840(17)
O3 H32 0.856(17)

loop_
_geom_hbond_atom_site_label_D
_geom_hbond_atom_site_label_H
_geom_hbond_atom_site_label_A
_geom_hbond_site_symmetry_A
_geom_hbond_distance_DH
_geom_hbond_distance_HA
_geom_hbond_distance_DA
_geom_hbond_angle_DHA
O3 H31 O1 . 0.84(2) 2.13(2) 2.897(2) 152(3)
O3 H32 O2 2_665 0.86(2) 1.92(2) 2.772(2) 174(3)
N1 H1N O3 1_655 0.84(2) 2.15(2) 2.941(2) 158(2)
N2 H2N O1 2_665 0.87(2) 2.09(2) 2.944(2) 165(2)
C14 H14 O2 1_556 0.93 2.57 3.404(2) 150
C15 H15 Cg1 1_556 0.93 2.89 3.793(2) 165

loop_
_geom_torsion_atom_site_label_1
_geom_torsion_atom_site_label_2
_geom_torsion_atom_site_label_3
_geom_torsion_atom_site_label_4
_geom_torsion
C9 N2 N3 C10 -177.07(15)
C6 C1 C2 C3 -0.3(3)
C7 C1 C2 C3 -179.62(17)
C1 C2 C3 C4 0.2(3)
C2 C3 C4 C5 -0.1(3)
C2 C3 C4 C17 -179.09(19)
C3 C4 C5 C6 0.1(3)
C17 C4 C5 C6 179.14(19)
C4 C5 C6 C1 -0.3(3)
C2 C1 C6 C5 0.3(3)
C7 C1 C6 C5 179.62(17)
C8 N1 C7 O1 1.4(3)
C8 N1 C7 C1 -179.01(15)
C2 C1 C7 O1 7.7(2)
C6 C1 C7 O1 -171.59(17)
C2 C1 C7 N1 -171.90(16)
C6 C1 C7 N1 8.8(2)
C7 N1 C8 C9 79.8(2)
N3 N2 C9 O2 178.83(15)
N3 N2 C9 C8 -2.4(2)
N1 C8 C9 O2 -7.6(2)
N1 C8 C9 N2 173.58(15)
N2 N3 C10 C11 179.38(14)
N3 C10 C11 C16 7.7(2)
N3 C10 C11 C12 -171.98(16)
C16 C11 C12 C13 1.3(2)
C10 C11 C12 C13 -179.00(16)
C16 C11 C12 Cl1 -178.83(13)
C10 C11 C12 Cl1 0.9(2)
C11 C12 C13 C14 -0.8(3)
Cl1 C12 C13 C14 179.30(15)
C12 C13 C14 C15 -0.3(3)
C13 C14 C15 C16 0.9(3)
C14 C15 C16 C11 -0.4(3)
C12 C11 C16 C15 -0.7(3)
C10 C11 C16 C15 179.63(17)

_cod_database_fobs_code 2240846
